data_1501996
loop_
_publ_author_name
'Chen, Zuliang'
'Wei, Lai'
'Zhang, Junliang'

_publ_section_title
;
 Lewis acid catalyzed carbon-carbon bond cleavage of aryl oxiranyl
 diketones: synthesis of cis-2,5-disubstituted 1,3-dioxolanes.
;
_journal_issue 5
_journal_name_full 'Organic letters'
_journal_page_first 1170
_journal_page_last 1173
_journal_paper_doi 10.1021/ol2000292
_journal_volume 13
_journal_year 2011
_chemical_formula_sum 'C20 H20 O5'
_chemical_formula_weight 340.36
_chemical_name_systematic
; 
 ? 
;
_space_group_IT_number 14
_symmetry_cell_setting monoclinic
_symmetry_space_group_name_Hall '-P 2ybc'
_symmetry_space_group_name_H-M 'P 1 21/c 1'
_atom_sites_solution_hydrogens geom
_atom_sites_solution_primary direct
_atom_sites_solution_secondary difmap
_audit_creation_method SHELXL-97
_cell_angle_alpha 90.00
_cell_angle_beta 100.077(5)
_cell_angle_gamma 90.00
_cell_formula_units_Z 4
_cell_length_a 10.333(2)
_cell_length_b 8.0719(16)
_cell_length_c 21.608(4)
_cell_measurement_temperature 173(2)
_cell_volume 1774.5(6)
_computing_structure_refinement 'SHELXL-97 (Sheldrick, 1997)'
_computing_structure_solution 'SHELXS-97 (Sheldrick, 1990)'
_diffrn_ambient_temperature 173(2)
_diffrn_measured_fraction_theta_full 0.989
_diffrn_measured_fraction_theta_max 0.989
_diffrn_radiation_monochromator graphite
_diffrn_radiation_source 'fine-focus sealed tube'
_diffrn_radiation_type MoK\a
_diffrn_radiation_wavelength 0.71073
_diffrn_reflns_av_R_equivalents 0.0607
_diffrn_reflns_av_sigmaI/netI 0.0381
_diffrn_reflns_limit_h_max 12
_diffrn_reflns_limit_h_min -12
_diffrn_reflns_limit_k_max 8
_diffrn_reflns_limit_k_min -9
_diffrn_reflns_limit_l_max 25
_diffrn_reflns_limit_l_min -25
_diffrn_reflns_number 17884
_diffrn_reflns_theta_full 25.01
_diffrn_reflns_theta_max 25.01
_diffrn_reflns_theta_min 1.91
_exptl_absorpt_coefficient_mu 0.091
_exptl_absorpt_correction_T_max 0.9723
_exptl_absorpt_correction_T_min 0.9575
_exptl_absorpt_correction_type multi-scan
_exptl_crystal_colour colorless
_exptl_crystal_density_diffrn 1.274
_exptl_crystal_density_method 'not measured'
_exptl_crystal_description block
_exptl_crystal_F_000 720
_exptl_crystal_size_max 0.48
_exptl_crystal_size_mid 0.33
_exptl_crystal_size_min 0.31
_refine_diff_density_max 0.378
_refine_diff_density_min -0.281
_refine_diff_density_rms 0.049
_refine_ls_extinction_method none
_refine_ls_goodness_of_fit_ref 1.083
_refine_ls_hydrogen_treatment constr
_refine_ls_matrix_type full
_refine_ls_number_parameters 226
_refine_ls_number_reflns 3105
_refine_ls_number_restraints 0
_refine_ls_restrained_S_all 1.083
_refine_ls_R_factor_all 0.0580
_refine_ls_R_factor_gt 0.0467
_refine_ls_shift/su_max 0.000
_refine_ls_shift/su_mean 0.000
_refine_ls_structure_factor_coef Fsqd
_refine_ls_weighting_details 'calc w=1/[\s^2^(Fo^2^)+(0.0703P)^2^+0.6569P] where P=(Fo^2^+2Fc^2^)/3'
_refine_ls_weighting_scheme calc
_refine_ls_wR_factor_gt 0.1305
_refine_ls_wR_factor_ref 0.1401
_reflns_number_gt 2481
_reflns_number_total 3105
_reflns_threshold_expression >2sigma(I)
_cod_data_source_file ol2000292_si_003.cif
_cod_data_source_block z
_cod_depositor_comments
;
The following automatic conversions were performed:

'_symmetry_cell_setting' value 'Monoclinic' changed to 'monoclinic'
according to /home/saulius/struct/CIF-dictionaries/cif_core.dic
dictionary named 'cif_core.dic' version 2.4.1 from 2010-06-29.

Automatic conversion script
Id: cif_fix_values 1715 2011-07-08 13:25:40Z adriana 
;
_cod_original_cell_volume 1774.4(6)
_cod_original_sg_symbol_H-M P2(1)/c
_cod_database_code 1501996

loop_
_symmetry_equiv_pos_as_xyz
'x, y, z'
'-x, y+1/2, -z+1/2'
'-x, -y, -z'
'x, -y-1/2, z-1/2'

loop_
_atom_site_label
_atom_site_type_symbol
_atom_site_fract_x
_atom_site_fract_y
_atom_site_fract_z
_atom_site_U_iso_or_equiv
_atom_site_adp_type
_atom_site_occupancy
_atom_site_symmetry_multiplicity
_atom_site_calc_flag
_atom_site_refinement_flags
O1 O 0.22572(13) 0.29987(15) 0.42061(6) 0.0283(3) Uani 1 1 d .
O2 O 0.13229(13) 0.08951(15) 0.46574(6) 0.0263(3) Uani 1 1 d .
O3 O 0.42225(14) 0.46032(18) 0.55368(6) 0.0362(4) Uani 1 1 d .
O4 O 0.13614(15) 0.56740(17) 0.53664(7) 0.0393(4) Uani 1 1 d .
O5 O 0.41164(15) -0.0801(2) 0.74301(6) 0.0428(4) Uani 1 1 d .
C1 C 0.34752(19) -0.0010(3) 0.68983(9) 0.0321(5) Uani 1 1 d .
C2 C 0.3098(2) 0.1651(3) 0.68718(9) 0.0342(5) Uani 1 1 d .
H2A H 0.3272 0.2322 0.7238 0.041 Uiso 1 1 calc R
C3 C 0.24629(19) 0.2321(2) 0.63019(9) 0.0309(5) Uani 1 1 d .
H3A H 0.2204 0.3452 0.6286 0.037 Uiso 1 1 calc R
C4 C 0.22014(18) 0.1366(2) 0.57578(8) 0.0244(4) Uani 1 1 d .
C5 C 0.25684(19) -0.0312(2) 0.57967(9) 0.0293(5) Uani 1 1 d .
H5A H 0.2385 -0.0989 0.5432 0.035 Uiso 1 1 calc R
C6 C 0.3194(2) -0.0996(3) 0.63589(9) 0.0332(5) Uani 1 1 d .
H6A H 0.3431 -0.2134 0.6378 0.040 Uiso 1 1 calc R
C7 C 0.13839(19) 0.0672(2) 0.35496(8) 0.0266(4) Uani 1 1 d .
C8 C 0.0281(2) -0.0127(3) 0.32217(9) 0.0326(5) Uani 1 1 d .
H8A H -0.0558 0.0078 0.3329 0.039 Uiso 1 1 calc R
C9 C 0.0397(2) -0.1224(3) 0.27369(11) 0.0453(6) Uani 1 1 d .
H9A H -0.0359 -0.1773 0.2517 0.054 Uiso 1 1 calc R
C10 C 0.1617(2) -0.1512(3) 0.25770(11) 0.0503(6) Uani 1 1 d .
H10A H 0.1696 -0.2246 0.2242 0.060 Uiso 1 1 calc R
C11 C 0.2727(2) -0.0729(3) 0.29047(12) 0.0513(7) Uani 1 1 d .
H11A H 0.3564 -0.0943 0.2798 0.062 Uiso 1 1 calc R
C12 C 0.2614(2) 0.0367(3) 0.33891(10) 0.0391(5) Uani 1 1 d .
H12A H 0.3373 0.0907 0.3611 0.047 Uiso 1 1 calc R
C13 C 0.15334(18) 0.2121(2) 0.51428(8) 0.0250(4) Uani 1 1 d .
H13A H 0.0665 0.2587 0.5199 0.030 Uiso 1 1 calc R
C14 C 0.23367(18) 0.3512(2) 0.48468(8) 0.0253(4) Uani 1 1 d .
C15 C 0.12145(18) 0.1793(2) 0.40849(8) 0.0252(4) Uani 1 1 d .
H15A H 0.0344 0.2365 0.3991 0.030 Uiso 1 1 calc R
C16 C 0.38018(19) 0.3527(2) 0.51633(9) 0.0289(4) Uani 1 1 d .
C17 C 0.4641(2) 0.2133(3) 0.49931(12) 0.0446(6) Uani 1 1 d .
H17A H 0.5543 0.2268 0.5220 0.067 Uiso 1 1 calc R
H17B H 0.4639 0.2151 0.4539 0.067 Uiso 1 1 calc R
H17C H 0.4288 0.1074 0.5109 0.067 Uiso 1 1 calc R
C18 C 0.17492(19) 0.5259(2) 0.48902(9) 0.0292(4) Uani 1 1 d .
C19 C 0.1701(2) 0.6365(3) 0.43291(10) 0.0406(5) Uani 1 1 d .
H19A H 0.1311 0.7432 0.4411 0.061 Uiso 1 1 calc R
H19B H 0.1166 0.5843 0.3962 0.061 Uiso 1 1 calc R
H19C H 0.2594 0.6544 0.4248 0.061 Uiso 1 1 calc R
C20 C 0.4206(3) 0.0063(4) 0.80145(10) 0.0568(7) Uani 1 1 d .
H20A H 0.4680 -0.0622 0.8355 0.085 Uiso 1 1 calc R
H20B H 0.3320 0.0295 0.8096 0.085 Uiso 1 1 calc R
H20C H 0.4679 0.1108 0.7993 0.085 Uiso 1 1 calc R

loop_
_atom_site_aniso_label
_atom_site_aniso_U_11
_atom_site_aniso_U_22
_atom_site_aniso_U_33
_atom_site_aniso_U_23
_atom_site_aniso_U_13
_atom_site_aniso_U_12
O1 0.0376(8) 0.0200(7) 0.0280(7) -0.0012(5) 0.0072(6) -0.0038(6)
O2 0.0339(7) 0.0201(7) 0.0241(6) 0.0001(5) 0.0030(5) -0.0039(5)
O3 0.0381(8) 0.0348(8) 0.0341(8) -0.0010(6) 0.0023(6) -0.0102(7)
O4 0.0527(10) 0.0261(8) 0.0388(8) -0.0058(6) 0.0067(7) 0.0084(7)
O5 0.0444(9) 0.0492(10) 0.0310(8) 0.0129(7) -0.0039(6) -0.0009(7)
C1 0.0285(10) 0.0378(12) 0.0290(10) 0.0090(9) 0.0020(8) -0.0051(9)
C2 0.0404(12) 0.0345(12) 0.0264(10) -0.0026(8) 0.0019(8) -0.0108(9)
C3 0.0381(11) 0.0228(10) 0.0312(10) -0.0005(8) 0.0050(8) -0.0027(9)
C4 0.0267(10) 0.0211(10) 0.0258(9) 0.0017(7) 0.0057(7) -0.0021(8)
C5 0.0362(11) 0.0233(10) 0.0283(10) -0.0005(8) 0.0054(8) 0.0010(8)
C6 0.0358(11) 0.0275(11) 0.0364(11) 0.0066(9) 0.0067(9) 0.0039(9)
C7 0.0328(10) 0.0201(9) 0.0267(9) 0.0034(7) 0.0041(8) 0.0018(8)
C8 0.0307(11) 0.0308(11) 0.0356(11) -0.0041(9) 0.0041(9) 0.0020(9)
C9 0.0435(13) 0.0437(14) 0.0463(13) -0.0183(11) 0.0008(10) -0.0037(11)
C10 0.0554(15) 0.0473(15) 0.0509(14) -0.0259(12) 0.0171(12) -0.0047(12)
C11 0.0435(14) 0.0508(15) 0.0653(16) -0.0229(12) 0.0256(12) -0.0048(11)
C12 0.0327(12) 0.0364(12) 0.0493(13) -0.0140(10) 0.0099(10) -0.0056(9)
C13 0.0260(9) 0.0218(10) 0.0270(10) -0.0018(7) 0.0042(8) 0.0010(8)
C14 0.0312(10) 0.0192(10) 0.0248(9) -0.0003(7) 0.0030(8) 0.0009(8)
C15 0.0275(10) 0.0223(10) 0.0254(9) 0.0026(7) 0.0031(8) 0.0008(8)
C16 0.0328(11) 0.0200(10) 0.0332(10) 0.0063(8) 0.0037(8) -0.0025(8)
C17 0.0313(12) 0.0286(12) 0.0727(16) -0.0007(11) 0.0055(11) 0.0026(9)
C18 0.0301(11) 0.0227(10) 0.0321(10) -0.0031(8) -0.0023(8) 0.0005(8)
C19 0.0533(14) 0.0217(11) 0.0452(12) 0.0054(9) 0.0043(10) 0.0064(10)
C20 0.0633(17) 0.0729(18) 0.0292(12) 0.0089(12) -0.0056(11) -0.0075(14)

loop_
_atom_type_symbol
_atom_type_description
_atom_type_scat_dispersion_real
_atom_type_scat_dispersion_imag
_atom_type_scat_source
C C 0.0033 0.0016 'International Tables Vol C Tables 4.2.6.8 and 6.1.1.4'
H H 0.0000 0.0000 'International Tables Vol C Tables 4.2.6.8 and 6.1.1.4'
O O 0.0106 0.0060 'International Tables Vol C Tables 4.2.6.8 and 6.1.1.4'

loop_
_geom_angle_atom_site_label_1
_geom_angle_atom_site_label_2
_geom_angle_atom_site_label_3
_geom_angle
C14 O1 C15 106.58(13)
C15 O2 C13 105.30(13)
C1 O5 C20 117.21(18)
O5 C1 C2 124.71(19)
O5 C1 C6 115.49(19)
C2 C1 C6 119.79(18)
C1 C2 C3 119.51(18)
C1 C2 H2A 120.2
C3 C2 H2A 120.2
C4 C3 C2 121.41(19)
C4 C3 H3A 119.3
C2 C3 H3A 119.3
C3 C4 C5 118.21(17)
C3 C4 C13 120.63(17)
C5 C4 C13 121.15(16)
C6 C5 C4 121.04(18)
C6 C5 H5A 119.5
C4 C5 H5A 119.5
C5 C6 C1 120.01(19)
C5 C6 H6A 120.0
C1 C6 H6A 120.0
C8 C7 C12 119.50(18)
C8 C7 C15 118.40(17)
C12 C7 C15 122.05(17)
C7 C8 C9 120.44(19)
C7 C8 H8A 119.8
C9 C8 H8A 119.8
C10 C9 C8 119.8(2)
C10 C9 H9A 120.1
C8 C9 H9A 120.1
C9 C10 C11 120.2(2)
C9 C10 H10A 119.9
C11 C10 H10A 119.9
C10 C11 C12 120.2(2)
C10 C11 H11A 119.9
C12 C11 H11A 119.9
C11 C12 C7 119.9(2)
C11 C12 H12A 120.1
C7 C12 H12A 120.1
O2 C13 C4 110.63(15)
O2 C13 C14 102.47(13)
C4 C13 C14 116.49(15)
O2 C13 H13A 109.0
C4 C13 H13A 109.0
C14 C13 H13A 109.0
O1 C14 C18 111.47(15)
O1 C14 C16 108.37(14)
C18 C14 C16 109.31(15)
O1 C14 C13 103.76(14)
C18 C14 C13 112.36(15)
C16 C14 C13 111.42(14)
O2 C15 O1 104.10(13)
O2 C15 C7 111.13(14)
O1 C15 C7 111.25(14)
O2 C15 H15A 110.1
O1 C15 H15A 110.1
C7 C15 H15A 110.1
O3 C16 C17 122.90(18)
O3 C16 C14 120.53(17)
C17 C16 C14 116.56(17)
C16 C17 H17A 109.5
C16 C17 H17B 109.5
H17A C17 H17B 109.5
C16 C17 H17C 109.5
H17A C17 H17C 109.5
H17B C17 H17C 109.5
O4 C18 C19 123.46(18)
O4 C18 C14 119.65(17)
C19 C18 C14 116.89(16)
C18 C19 H19A 109.5
C18 C19 H19B 109.5
H19A C19 H19B 109.5
C18 C19 H19C 109.5
H19A C19 H19C 109.5
H19B C19 H19C 109.5
O5 C20 H20A 109.5
O5 C20 H20B 109.5
H20A C20 H20B 109.5
O5 C20 H20C 109.5
H20A C20 H20C 109.5
H20B C20 H20C 109.5

loop_
_geom_bond_atom_site_label_1
_geom_bond_atom_site_label_2
_geom_bond_distance
O1 C14 1.434(2)
O1 C15 1.441(2)
O2 C15 1.421(2)
O2 C13 1.431(2)
O3 C16 1.214(2)
O4 C18 1.215(2)
O5 C1 1.379(2)
O5 C20 1.431(3)
C1 C2 1.394(3)
C1 C6 1.399(3)
C2 C3 1.399(3)
C2 H2A 0.9500
C3 C4 1.392(3)
C3 H3A 0.9500
C4 C5 1.405(3)
C4 C13 1.514(2)
C5 C6 1.387(3)
C5 H5A 0.9500
C6 H6A 0.9500
C7 C8 1.391(3)
C7 C12 1.397(3)
C7 C15 1.503(3)
C8 C9 1.393(3)
C8 H8A 0.9500
C9 C10 1.384(3)
C9 H9A 0.9500
C10 C11 1.389(3)
C10 H10A 0.9500
C11 C12 1.391(3)
C11 H11A 0.9500
C12 H12A 0.9500
C13 C14 1.595(3)
C13 H13A 1.0000
C14 C18 1.544(3)
C14 C16 1.548(3)
C15 H15A 1.0000
C16 C17 1.504(3)
C17 H17A 0.9800
C17 H17B 0.9800
C17 H17C 0.9800
C18 C19 1.500(3)
C19 H19A 0.9800
C19 H19B 0.9800
C19 H19C 0.9800
C20 H20A 0.9800
C20 H20B 0.9800
C20 H20C 0.9800

loop_
_geom_torsion_atom_site_label_1
_geom_torsion_atom_site_label_2
_geom_torsion_atom_site_label_3
_geom_torsion_atom_site_label_4
_geom_torsion
C20 O5 C1 C2 10.8(3)
C20 O5 C1 C6 -168.68(19)
O5 C1 C2 C3 179.37(18)
C6 C1 C2 C3 -1.2(3)
C1 C2 C3 C4 -0.3(3)
C2 C3 C4 C5 1.3(3)
C2 C3 C4 C13 -178.94(17)
C3 C4 C5 C6 -1.0(3)
C13 C4 C5 C6 179.24(17)
C4 C5 C6 C1 -0.3(3)
O5 C1 C6 C5 -179.03(17)
C2 C1 C6 C5 1.5(3)
C12 C7 C8 C9 0.0(3)
C15 C7 C8 C9 -177.68(19)
C7 C8 C9 C10 -0.5(3)
C8 C9 C10 C11 1.0(4)
C9 C10 C11 C12 -1.0(4)
C10 C11 C12 C7 0.5(4)
C8 C7 C12 C11 0.0(3)
C15 C7 C12 C11 177.6(2)
C15 O2 C13 C4 -156.94(14)
C15 O2 C13 C14 -32.10(16)
C3 C4 C13 O2 -177.78(15)
C5 C4 C13 O2 1.9(2)
C3 C4 C13 C14 65.8(2)
C5 C4 C13 C14 -114.51(19)
C15 O1 C14 C18 -105.18(16)
C15 O1 C14 C16 134.49(14)
C15 O1 C14 C13 15.97(17)
O2 C13 C14 O1 9.67(17)
C4 C13 C14 O1 130.55(16)
O2 C13 C14 C18 130.21(15)
C4 C13 C14 C18 -108.90(18)
O2 C13 C14 C16 -106.73(16)
C4 C13 C14 C16 14.2(2)
C13 O2 C15 O1 43.60(16)
C13 O2 C15 C7 163.46(15)
C14 O1 C15 O2 -36.73(17)
C14 O1 C15 C7 -156.50(14)
C8 C7 C15 O2 87.8(2)
C12 C7 C15 O2 -89.9(2)
C8 C7 C15 O1 -156.72(16)
C12 C7 C15 O1 25.6(2)
O1 C14 C16 O3 141.82(17)
C18 C14 C16 O3 20.2(2)
C13 C14 C16 O3 -104.64(19)
O1 C14 C16 C17 -39.5(2)
C18 C14 C16 C17 -161.17(17)
C13 C14 C16 C17 74.0(2)
O1 C14 C18 O4 157.08(17)
C16 C14 C18 O4 -83.1(2)
C13 C14 C18 O4 41.1(2)
O1 C14 C18 C19 -23.3(2)
C16 C14 C18 C19 96.48(19)
C13 C14 C18 C19 -139.28(17)
